data_7231982
loop_
_publ_author_name
'Zhang, Xiutang'
'Chen, Hongtai'
'Li, Bin'
'Liu, Guangzeng'
'Liu, Xinzheng'

_publ_section_title
;
 Construction of functional coordination polymers derived from designed
 flexible bis(4-carboxybenzyl)amine
;
_journal_issue 8
_journal_name_full CrystEngComm
_journal_page_first 1231
_journal_paper_doi 10.1039/C8CE01418C
_journal_volume 21
_journal_year 2019
_chemical_formula_sum 'C56 H50 Cd2 N10 O10'
_chemical_formula_weight 1247.86
_space_group_IT_number 14
_space_group_name_Hall '-P 2ybc'
_space_group_name_H-M_alt 'P 1 21/c 1'
_symmetry_cell_setting monoclinic
_symmetry_space_group_name_Hall '-P 2ybc'
_symmetry_space_group_name_H-M 'P 1 21/c 1'
_atom_sites_solution_hydrogens geom
_atom_sites_solution_primary direct
_atom_sites_solution_secondary difmap
_audit_creation_method SHELXL-97
_audit_update_record
;
2017-08-12 deposited with the CCDC.
2018-12-05 downloaded from the CCDC.
;
_cell_angle_alpha 90.00
_cell_angle_beta 104.6660(10)
_cell_angle_gamma 90.00
_cell_formula_units_Z 4
_cell_length_a 22.0684(9)
_cell_length_b 17.0982(7)
_cell_length_c 14.8533(6)
_cell_measurement_reflns_used 9878
_cell_measurement_temperature 296(2)
_cell_measurement_theta_max 26.76
_cell_measurement_theta_min 3.05
_cell_volume 5422.0(4)
_computing_cell_refinement 'Bruker SMART'
_computing_data_collection 'Bruker SMART'
_computing_data_reduction 'Bruker SAINT'
_computing_molecular_graphics 'Bruker SHELXTL'
_computing_publication_material 'Bruker SHELXTL'
_computing_structure_refinement 'SHELXL-97 (Sheldrick, 1997)'
_computing_structure_solution 'SHELXS-97 (Sheldrick, 1990)'
_diffrn_ambient_temperature 296(2)
_diffrn_measured_fraction_theta_full 0.998
_diffrn_measured_fraction_theta_max 0.998
_diffrn_measurement_device_type 'CCD area detector'
_diffrn_measurement_method 'phi and omega scans'
_diffrn_radiation_monochromator graphite
_diffrn_radiation_source 'fine-focus sealed tube'
_diffrn_radiation_type MoK\a
_diffrn_radiation_wavelength 0.71073
_diffrn_reflns_av_R_equivalents 0.0656
_diffrn_reflns_av_sigmaI/netI 0.0349
_diffrn_reflns_limit_h_max 26
_diffrn_reflns_limit_h_min -26
_diffrn_reflns_limit_k_max 20
_diffrn_reflns_limit_k_min -20
_diffrn_reflns_limit_l_max 17
_diffrn_reflns_limit_l_min -17
_diffrn_reflns_number 71705
_diffrn_reflns_theta_full 25.00
_diffrn_reflns_theta_max 25.00
_diffrn_reflns_theta_min 2.99
_exptl_absorpt_coefficient_mu 0.853
_exptl_absorpt_correction_T_max 0.9349
_exptl_absorpt_correction_T_min 0.9046
_exptl_absorpt_correction_type none
_exptl_crystal_density_diffrn 1.529
_exptl_crystal_density_meas 0
_exptl_crystal_density_method 'not measured'
_exptl_crystal_F_000 2528
_exptl_crystal_size_max 0.12
_exptl_crystal_size_mid 0.10
_exptl_crystal_size_min 0.08
_refine_diff_density_max 4.514
_refine_diff_density_min -0.761
_refine_diff_density_rms 0.133
_refine_ls_extinction_method none
_refine_ls_goodness_of_fit_ref 1.002
_refine_ls_hydrogen_treatment mixed
_refine_ls_matrix_type full
_refine_ls_number_parameters 719
_refine_ls_number_reflns 9536
_refine_ls_number_restraints 7
_refine_ls_restrained_S_all 1.001
_refine_ls_R_factor_all 0.0690
_refine_ls_R_factor_gt 0.0540
_refine_ls_shift/su_max 10.551
_refine_ls_shift/su_mean 0.015
_refine_ls_structure_factor_coef Fsqd
_refine_ls_weighting_details 'calc w=1/[\s^2^(Fo^2^)+(0.1100P)^2^+12.6769P] where P=(Fo^2^+2Fc^2^)/3'
_refine_ls_weighting_scheme calc
_refine_ls_wR_factor_gt 0.1565
_refine_ls_wR_factor_ref 0.1695
_reflns_number_gt 7702
_reflns_number_total 9536
_reflns_threshold_expression >2sigma(I)
_cod_data_source_file c8ce01418c2.cif
_cod_data_source_block z_CCDC2
_cod_depositor_comments
;
The following automatic conversions were performed:

'_symmetry_cell_setting' value 'Monoclinic' changed to 'monoclinic'
according to
/home/data/users/saulius/crontab/automatic-downloads/rss-feeds/RSC/lib/dictionaries/cif_core.dic
dictionary named 'cif_core.dic' version 2.4.2 from 2011-04-26.

Automatic conversion script
Id: cif_fix_values 4973 2017-02-22 13:04:09Z antanas 

 Adding full bibliography for 7231979--7231982.cif.
;
_cod_original_sg_symbol_H-M P2(1)/c
_cod_database_code 7231982

loop_
_symmetry_equiv_pos_as_xyz
'x, y, z'
'-x, y+1/2, -z+1/2'
'-x, -y, -z'
'x, -y-1/2, z-1/2'

loop_
_atom_site_label
_atom_site_type_symbol
_atom_site_fract_x
_atom_site_fract_y
_atom_site_fract_z
_atom_site_U_iso_or_equiv
_atom_site_adp_type
_atom_site_occupancy
_atom_site_symmetry_multiplicity
_atom_site_calc_flag
_atom_site_refinement_flags
C1 C 0.4220(3) -0.0215(4) 0.1806(4) 0.0442(14) Uani 1 1 d .
C2 C 0.4036(3) -0.0188(3) 0.0760(4) 0.0423(13) Uani 1 1 d .
C3 C 0.3500(4) 0.0227(5) 0.0308(5) 0.084(3) Uani 1 1 d .
H3 H 0.3249 0.0458 0.0650 0.101 Uiso 1 1 calc R
C4 C 0.3346(5) 0.0292(6) -0.0650(5) 0.107(4) Uani 1 1 d .
H4 H 0.2992 0.0572 -0.0953 0.128 Uiso 1 1 calc R
C5 C 0.3725(4) -0.0066(5) -0.1174(4) 0.0631(19) Uani 1 1 d .
C6 C 0.4218(3) -0.0507(4) -0.0714(4) 0.0540(16) Uani 1 1 d .
H6 H 0.4454 -0.0776 -0.1051 0.065 Uiso 1 1 calc R
C7 C 0.4378(3) -0.0564(4) 0.0248(4) 0.0496(15) Uani 1 1 d .
H7 H 0.4723 -0.0862 0.0547 0.059 Uiso 1 1 calc R
C8 C 0.3616(4) 0.0051(7) -0.2209(6) 0.117(4) Uani 1 1 d D
H8A H 0.3632 0.0605 -0.2339 0.141 Uiso 1 1 calc R
H8B H 0.3950 -0.0203 -0.2417 0.141 Uiso 1 1 calc R
C9 C 0.2534(5) 0.0163(7) -0.2879(6) 0.108(4) Uani 1 1 d .
H9A H 0.2646 0.0700 -0.2704 0.130 Uiso 1 1 calc R
H9B H 0.2264 -0.0024 -0.2503 0.130 Uiso 1 1 calc R
C10 C 0.4087(2) 0.0947(3) 0.4898(4) 0.0357(12) Uani 1 1 d .
C11 C 0.3844(2) 0.1546(3) 0.5465(4) 0.0373(12) Uani 1 1 d .
C12 C 0.4032(3) 0.1534(4) 0.6420(4) 0.0456(14) Uani 1 1 d .
H12 H 0.4343 0.1189 0.6724 0.055 Uiso 1 1 calc R
C13 C 0.3756(3) 0.2038(4) 0.6927(4) 0.0502(15) Uani 1 1 d .
H13 H 0.3882 0.2024 0.7573 0.060 Uiso 1 1 calc R
C14 C 0.3299(3) 0.2563(3) 0.6494(4) 0.0434(13) Uani 1 1 d .
C15 C 0.3141(3) 0.2597(4) 0.5541(4) 0.0479(14) Uani 1 1 d .
H15 H 0.2849 0.2965 0.5239 0.057 Uiso 1 1 calc R
C16 C 0.3408(3) 0.2090(4) 0.5017(4) 0.0474(14) Uani 1 1 d .
H16 H 0.3295 0.2118 0.4370 0.057 Uiso 1 1 calc R
C17 C 0.2991(3) 0.3092(4) 0.7061(4) 0.0534(16) Uani 1 1 d .
H17A H 0.3311 0.3401 0.7480 0.064 Uiso 1 1 calc R
H17B H 0.2711 0.3449 0.6647 0.064 Uiso 1 1 calc R
C18 C 0.2041(3) 0.2437(5) 0.7087(5) 0.0629(18) Uani 1 1 d .
H18A H 0.2070 0.2083 0.6589 0.075 Uiso 1 1 calc R
H18B H 0.1802 0.2892 0.6812 0.075 Uiso 1 1 calc R
C19 C 0.7820(4) 0.5131(5) -0.1090(5) 0.0660(19) Uani 1 1 d .
C20 C 0.8393(4) 0.4774(5) -0.0780(5) 0.069(2) Uani 1 1 d .
H20 H 0.8577 0.4537 -0.1209 0.082 Uiso 1 1 calc R
C21 C 0.8705(3) 0.4759(4) 0.0152(5) 0.0594(18) Uani 1 1 d .
H21 H 0.9090 0.4507 0.0341 0.071 Uiso 1 1 calc R
C22 C 0.8448(3) 0.5116(4) 0.0809(4) 0.0488(15) Uani 1 1 d .
C23 C 0.7864(3) 0.5485(4) 0.0499(4) 0.0616(18) Uani 1 1 d .
H23 H 0.7681 0.5736 0.0919 0.074 Uiso 1 1 calc R
C24 C 0.7564(4) 0.5469(5) -0.0446(5) 0.075(2) Uani 1 1 d .
H24 H 0.7171 0.5700 -0.0645 0.090 Uiso 1 1 calc R
C25 C 0.8786(3) 0.5126(4) 0.1821(4) 0.0458(14) Uani 1 1 d .
C26 C 0.9166(2) 0.5848(3) 0.5368(4) 0.0408(13) Uani 1 1 d .
C27 C 0.8876(2) 0.6282(3) 0.6035(4) 0.0418(13) Uani 1 1 d .
C28 C 0.8493(3) 0.6912(4) 0.5753(4) 0.0613(18) Uani 1 1 d .
H28 H 0.8431 0.7092 0.5145 0.074 Uiso 1 1 calc R
C29 C 0.8196(3) 0.7287(4) 0.6347(5) 0.0641(19) Uani 1 1 d .
H29 H 0.7935 0.7711 0.6135 0.077 Uiso 1 1 calc R
C30 C 0.8287(3) 0.7033(4) 0.7256(4) 0.0510(15) Uani 1 1 d .
C31 C 0.8682(3) 0.6419(5) 0.7544(5) 0.068(2) Uani 1 1 d .
H31 H 0.8754 0.6244 0.8155 0.082 Uiso 1 1 calc R
C32 C 0.8973(3) 0.6057(4) 0.6952(4) 0.0586(17) Uani 1 1 d .
H32 H 0.9246 0.5645 0.7173 0.070 Uiso 1 1 calc R
C33 C 0.5760(2) 0.1141(3) 0.3773(4) 0.0370(12) Uani 1 1 d .
H33 H 0.6048 0.0794 0.4126 0.044 Uiso 1 1 calc R
C34 C 0.4914(3) 0.1649(5) 0.3003(6) 0.086(3) Uani 1 1 d .
H34 H 0.4490 0.1719 0.2719 0.104 Uiso 1 1 calc R
C35 C 0.5364(3) 0.2178(4) 0.2997(6) 0.082(3) Uani 1 1 d .
H35 H 0.5313 0.2664 0.2708 0.098 Uiso 1 1 calc R
C36 C 0.6523(2) 0.2199(3) 0.3683(4) 0.0368(12) Uani 1 1 d .
C37 C 0.6584(3) 0.2980(4) 0.3558(6) 0.0624(19) Uani 1 1 d .
H37 H 0.6229 0.3294 0.3379 0.075 Uiso 1 1 calc R
C38 C 0.7169(3) 0.3306(4) 0.3697(6) 0.065(2) Uani 1 1 d .
H38 H 0.7208 0.3840 0.3610 0.078 Uiso 1 1 calc R
C39 C 0.7696(2) 0.2854(3) 0.3962(4) 0.0400(13) Uani 1 1 d .
C40 C 0.7630(3) 0.2071(4) 0.4097(5) 0.0562(17) Uani 1 1 d .
H40 H 0.7984 0.1757 0.4283 0.067 Uiso 1 1 calc R
C41 C 0.8873(3) 0.2807(4) 0.4326(5) 0.0565(17) Uani 1 1 d .
H41 H 0.8940 0.2285 0.4495 0.068 Uiso 1 1 calc R
C42 C 0.9313(3) 0.3342(4) 0.4279(5) 0.0552(16) Uani 1 1 d .
H42 H 0.9741 0.3248 0.4413 0.066 Uiso 1 1 calc R
C43 C 0.8437(3) 0.3927(3) 0.3886(4) 0.0442(13) Uani 1 1 d .
H43 H 0.8134 0.4312 0.3694 0.053 Uiso 1 1 calc R
C44 C 1.0625(3) 0.6268(3) 0.3484(4) 0.0453(14) Uani 1 1 d .
H44 H 1.0902 0.5872 0.3750 0.054 Uiso 1 1 calc R
C45 C 0.9783(3) 0.6909(5) 0.2950(6) 0.080(2) Uani 1 1 d .
H45 H 0.9361 0.7045 0.2775 0.096 Uiso 1 1 calc R
C46 C 1.0263(3) 0.7375(5) 0.2864(6) 0.085(3) Uani 1 1 d .
H46 H 1.0231 0.7877 0.2616 0.102 Uiso 1 1 calc R
C47 C 1.1430(3) 0.7223(3) 0.3331(4) 0.0449(14) Uani 1 1 d .
C48 C 1.1915(3) 0.6701(4) 0.3438(6) 0.071(2) Uani 1 1 d .
H48 H 1.1830 0.6168 0.3399 0.085 Uiso 1 1 calc R
C49 C 1.1560(3) 0.8010(4) 0.3335(5) 0.0624(19) Uani 1 1 d .
H49 H 1.1234 0.8371 0.3233 0.075 Uiso 1 1 calc R
C50 C 0.4303(3) -0.1903(4) 0.4173(5) 0.0520(15) Uani 1 1 d .
H50 H 0.4725 -0.2035 0.4358 0.062 Uiso 1 1 calc R
C51 C 0.3819(3) -0.2407(4) 0.4120(5) 0.0534(16) Uani 1 1 d .
H51 H 0.3847 -0.2935 0.4272 0.064 Uiso 1 1 calc R
C52 C 0.3464(3) -0.1243(3) 0.3693(4) 0.0441(13) Uani 1 1 d .
H52 H 0.3187 -0.0832 0.3490 0.053 Uiso 1 1 calc R
C53 C 0.2652(2) -0.2256(3) 0.3615(4) 0.0400(13) Uani 1 1 d .
C54 C 0.2169(3) -0.1733(4) 0.3488(6) 0.064(2) Uani 1 1 d .
H54 H 0.2252 -0.1200 0.3505 0.077 Uiso 1 1 calc R
C55 C 0.2532(3) -0.3043(4) 0.3601(6) 0.067(2) Uani 1 1 d .
H55 H 0.2859 -0.3403 0.3701 0.081 Uiso 1 1 calc R
C56 C 0.7041(3) 0.1741(4) 0.3959(5) 0.0575(18) Uani 1 1 d .
H56 H 0.7000 0.1208 0.4056 0.069 Uiso 1 1 calc R
Cd1 Cd 0.944762(17) 0.52032(2) 0.36881(3) 0.03462(15) Uani 1 1 d .
Cd2 Cd 0.455835(17) -0.00298(2) 0.37105(2) 0.03012(14) Uani 1 1 d .
N1 N 0.3031(5) -0.0255(5) -0.2720(5) 0.159(6) Uani 1 1 d D
H1 H 0.3010 -0.0727 -0.2924 0.191 Uiso 1 1 calc R
N2 N 0.2647(2) 0.2667(3) 0.7588(3) 0.0390(11) Uani 1 1 d .
H2 H 0.2796 0.2558 0.8167 0.047 Uiso 1 1 calc R
N3 N 0.4075(2) -0.1172(3) 0.3912(3) 0.0433(11) Uani 1 1 d .
N4 N 0.3285(2) -0.1982(3) 0.3798(3) 0.0414(11) Uani 1 1 d .
N5 N 0.5164(2) 0.0998(3) 0.3483(3) 0.0420(11) Uani 1 1 d .
N6 N 0.5911(2) 0.1853(3) 0.3504(3) 0.0410(11) Uani 1 1 d .
N7 N 0.8308(2) 0.3186(3) 0.4073(3) 0.0420(11) Uani 1 1 d .
N8 N 0.9033(2) 0.4041(3) 0.4005(3) 0.0443(11) Uani 1 1 d .
N9 N 1.0014(2) 0.6212(3) 0.3330(3) 0.0467(12) Uani 1 1 d .
N10 N 1.0805(2) 0.6959(3) 0.3215(3) 0.0458(12) Uani 1 1 d .
O1 O 0.4687(2) -0.0594(3) 0.2208(3) 0.0566(11) Uani 1 1 d .
O2 O 0.3893(2) 0.0167(3) 0.2243(3) 0.0517(11) Uani 1 1 d .
O3 O 0.3836(2) 0.0890(3) 0.4052(3) 0.0579(12) Uani 1 1 d .
O4 O 0.45290(18) 0.0506(2) 0.5293(3) 0.0483(10) Uani 1 1 d .
O5 O 0.8992(2) 0.6016(3) 0.4530(3) 0.0633(12) Uani 1 1 d .
O6 O 0.95709(19) 0.5336(3) 0.5688(3) 0.0597(12) Uani 1 1 d .
O7 O 0.9300(2) 0.4777(3) 0.2075(3) 0.0593(12) Uani 1 1 d .
O8 O 0.8548(2) 0.5487(3) 0.2380(3) 0.0569(11) Uani 1 1 d .
O9 O 0.2610(3) 0.5001(3) 0.7350(5) 0.0766(16) Uani 1 1 d D
O11 O 0.9698(9) 0.6513(9) 0.0085(12) 0.376(15) Uani 1 1 d D
H6W H 0.974(3) 0.658(6) 0.0643(17) 0.31(13) Uiso 1 1 d D
H5W H 0.9939(17) 0.619(2) -0.004(3) 0.000(9) Uiso 1 1 d D
H1W H 0.2291(13) 0.477(3) 0.739(6) 0.09(3) Uiso 1 1 d D
H2W H 0.2937(12) 0.477(4) 0.758(7) 0.14(4) Uiso 1 1 d D

loop_
_atom_site_aniso_label
_atom_site_aniso_U_11
_atom_site_aniso_U_22
_atom_site_aniso_U_33
_atom_site_aniso_U_23
_atom_site_aniso_U_13
_atom_site_aniso_U_12
C1 0.043(3) 0.047(3) 0.036(3) -0.002(3) 0.000(3) -0.013(3)
C2 0.048(3) 0.045(3) 0.030(3) -0.003(2) 0.004(2) -0.003(3)
C3 0.109(7) 0.102(6) 0.036(4) -0.003(4) 0.008(4) 0.052(5)
C4 0.137(9) 0.122(8) 0.044(4) 0.000(5) -0.009(5) 0.070(7)
C5 0.064(5) 0.087(5) 0.035(3) -0.005(3) 0.008(3) 0.001(4)
C6 0.060(4) 0.068(4) 0.038(3) -0.007(3) 0.018(3) -0.009(3)
C7 0.048(3) 0.059(4) 0.040(3) -0.003(3) 0.007(3) 0.000(3)
C8 0.126(9) 0.180(12) 0.042(5) 0.015(6) 0.015(5) 0.037(8)
C9 0.127(9) 0.146(10) 0.044(5) 0.006(5) 0.006(5) 0.018(7)
C10 0.027(3) 0.040(3) 0.041(3) -0.001(2) 0.011(2) -0.003(2)
C11 0.031(3) 0.047(3) 0.035(3) -0.004(2) 0.009(2) 0.003(2)
C12 0.044(3) 0.053(4) 0.037(3) 0.001(3) 0.005(3) 0.008(3)
C13 0.057(4) 0.061(4) 0.031(3) -0.005(3) 0.008(3) 0.000(3)
C14 0.047(3) 0.044(3) 0.044(3) -0.008(3) 0.020(3) -0.007(3)
C15 0.046(3) 0.051(4) 0.045(3) 0.000(3) 0.009(3) 0.012(3)
C16 0.050(4) 0.059(4) 0.033(3) 0.001(3) 0.011(3) 0.014(3)
C17 0.053(4) 0.055(4) 0.058(4) -0.013(3) 0.024(3) -0.003(3)
C18 0.058(4) 0.079(5) 0.052(4) 0.008(3) 0.015(3) -0.010(4)
C19 0.066(5) 0.083(5) 0.042(4) 0.002(3) 0.001(3) -0.003(4)
C20 0.088(6) 0.078(5) 0.045(4) -0.016(4) 0.025(4) -0.016(4)
C21 0.057(4) 0.062(4) 0.051(4) -0.007(3) 0.000(3) -0.002(3)
C22 0.051(4) 0.051(4) 0.041(3) -0.003(3) 0.007(3) -0.011(3)
C23 0.061(4) 0.074(5) 0.041(3) -0.004(3) -0.002(3) 0.007(4)
C24 0.067(5) 0.102(6) 0.047(4) 0.000(4) -0.003(3) 0.016(4)
C25 0.044(4) 0.047(3) 0.043(3) 0.000(3) 0.004(3) -0.013(3)
C26 0.026(3) 0.043(3) 0.055(4) -0.003(3) 0.013(2) -0.004(2)
C27 0.032(3) 0.049(3) 0.043(3) 0.000(3) 0.007(2) -0.002(2)
C28 0.063(4) 0.078(5) 0.044(4) 0.010(3) 0.014(3) 0.029(4)
C29 0.064(4) 0.073(5) 0.056(4) 0.009(3) 0.016(3) 0.026(4)
C30 0.038(3) 0.073(4) 0.040(3) -0.006(3) 0.007(3) 0.001(3)
C31 0.080(5) 0.086(5) 0.039(4) 0.007(3) 0.013(3) 0.014(4)
C32 0.060(4) 0.065(4) 0.050(4) 0.005(3) 0.011(3) 0.013(3)
C33 0.038(3) 0.038(3) 0.035(3) 0.003(2) 0.008(2) -0.005(2)
C34 0.036(4) 0.078(5) 0.129(7) 0.056(5) -0.008(4) -0.010(3)
C35 0.038(4) 0.062(5) 0.129(7) 0.053(5) -0.008(4) -0.014(3)
C36 0.033(3) 0.037(3) 0.041(3) 0.002(2) 0.009(2) -0.009(2)
C37 0.034(3) 0.038(3) 0.115(6) 0.010(4) 0.021(4) 0.001(3)
C38 0.041(4) 0.034(3) 0.122(6) 0.010(4) 0.022(4) -0.010(3)
C39 0.033(3) 0.036(3) 0.052(3) 0.003(2) 0.011(2) -0.011(2)
C40 0.033(3) 0.044(4) 0.088(5) 0.011(3) 0.008(3) -0.001(3)
C41 0.034(3) 0.044(4) 0.091(5) 0.007(3) 0.014(3) -0.004(3)
C42 0.034(3) 0.057(4) 0.073(4) 0.006(3) 0.012(3) -0.002(3)
C43 0.037(3) 0.042(3) 0.053(3) 0.007(3) 0.011(3) -0.007(2)
C44 0.035(3) 0.041(3) 0.061(4) -0.002(3) 0.014(3) -0.010(2)
C45 0.033(4) 0.080(5) 0.118(7) 0.036(5) 0.002(4) -0.004(3)
C46 0.046(4) 0.074(5) 0.128(7) 0.046(5) 0.010(4) -0.006(4)
C47 0.032(3) 0.044(3) 0.061(4) 0.004(3) 0.014(3) -0.009(2)
C48 0.043(4) 0.039(4) 0.136(7) 0.001(4) 0.030(4) -0.010(3)
C49 0.034(3) 0.039(4) 0.109(6) 0.018(4) 0.011(3) 0.000(3)
C50 0.037(3) 0.046(4) 0.070(4) 0.000(3) 0.009(3) -0.004(3)
C51 0.045(4) 0.035(3) 0.081(5) 0.005(3) 0.016(3) -0.003(3)
C52 0.040(3) 0.036(3) 0.055(4) 0.005(3) 0.009(3) -0.008(2)
C53 0.035(3) 0.035(3) 0.051(3) 0.002(2) 0.013(2) -0.010(2)
C54 0.044(4) 0.031(3) 0.116(6) 0.009(3) 0.018(4) -0.010(3)
C55 0.036(3) 0.043(4) 0.130(7) -0.005(4) 0.033(4) -0.005(3)
C56 0.040(3) 0.034(3) 0.092(5) 0.010(3) 0.005(3) -0.008(3)
Cd1 0.0253(2) 0.0419(3) 0.0357(2) -0.00216(16) 0.00593(16) -0.00761(15)
Cd2 0.0265(2) 0.0355(2) 0.0273(2) -0.00171(14) 0.00491(15) -0.00706(14)
N1 0.263(13) 0.093(6) 0.056(5) -0.033(4) -0.082(6) 0.079(7)
N2 0.031(2) 0.061(3) 0.026(2) 0.001(2) 0.0104(18) -0.007(2)
N3 0.038(3) 0.044(3) 0.046(3) 0.001(2) 0.006(2) -0.013(2)
N4 0.035(3) 0.036(3) 0.054(3) 0.004(2) 0.012(2) -0.008(2)
N5 0.031(2) 0.041(3) 0.052(3) 0.010(2) 0.005(2) -0.008(2)
N6 0.031(2) 0.041(3) 0.050(3) 0.010(2) 0.007(2) -0.0082(19)
N7 0.031(2) 0.038(3) 0.056(3) 0.002(2) 0.010(2) -0.0081(19)
N8 0.037(3) 0.044(3) 0.049(3) 0.003(2) 0.007(2) -0.013(2)
N9 0.034(3) 0.048(3) 0.057(3) 0.002(2) 0.010(2) -0.008(2)
N10 0.032(3) 0.044(3) 0.061(3) 0.008(2) 0.011(2) -0.009(2)
O1 0.058(3) 0.067(3) 0.039(2) 0.005(2) 0.000(2) 0.010(2)
O2 0.049(3) 0.070(3) 0.035(2) -0.010(2) 0.0087(19) 0.002(2)
O3 0.059(3) 0.076(3) 0.036(2) -0.009(2) 0.007(2) 0.024(2)
O4 0.039(2) 0.050(2) 0.050(2) -0.0020(19) 0.0008(18) 0.0116(19)
O5 0.078(3) 0.073(3) 0.047(3) -0.001(2) 0.029(2) 0.016(3)
O6 0.036(2) 0.059(3) 0.082(3) -0.007(2) 0.011(2) 0.005(2)
O7 0.052(3) 0.071(3) 0.047(3) -0.002(2) -0.002(2) -0.002(2)
O8 0.050(3) 0.073(3) 0.040(2) -0.005(2) -0.0009(19) -0.005(2)
O9 0.044(3) 0.054(3) 0.125(5) -0.005(3) 0.009(3) 0.003(2)
O11 0.58(4) 0.33(3) 0.171(14) 0.035(13) 0.017(16) -0.26(2)

loop_
_atom_type_symbol
_atom_type_description
_atom_type_scat_dispersion_real
_atom_type_scat_dispersion_imag
_atom_type_scat_source
C C 0.0033 0.0016 'International Tables Vol C Tables 4.2.6.8 and 6.1.1.4'
H H 0.0000 0.0000 'International Tables Vol C Tables 4.2.6.8 and 6.1.1.4'
N N 0.0061 0.0033 'International Tables Vol C Tables 4.2.6.8 and 6.1.1.4'
O O 0.0106 0.0060 'International Tables Vol C Tables 4.2.6.8 and 6.1.1.4'
Cd Cd -0.8075 1.2024 'International Tables Vol C Tables 4.2.6.8 and 6.1.1.4'

loop_
_geom_angle_atom_site_label_1
_geom_angle_atom_site_label_2
_geom_angle_atom_site_label_3
_geom_angle
_geom_angle_site_symmetry_1
_geom_angle_site_symmetry_3
O1 C1 O2 122.4(5) . .
O1 C1 C2 119.3(6) . .
O2 C1 C2 118.3(5) . .
O1 C1 Cd2 65.7(3) . .
O2 C1 Cd2 57.0(3) . .
C2 C1 Cd2 171.6(4) . .
C7 C2 C3 119.6(6) . .
C7 C2 C1 121.3(6) . .
C3 C2 C1 119.2(6) . .
C4 C3 C2 119.6(7) . .
C4 C3 H3 120.2 . .
C2 C3 H3 120.2 . .
C3 C4 C5 120.3(8) . .
C3 C4 H4 119.8 . .
C5 C4 H4 119.8 . .
C6 C5 C4 118.2(6) . .
C6 C5 C8 119.2(7) . .
C4 C5 C8 122.6(7) . .
C5 C6 C7 121.4(6) . .
C5 C6 H6 119.3 . .
C7 C6 H6 119.3 . .
C2 C7 C6 120.6(6) . .
C2 C7 H7 119.7 . .
C6 C7 H7 119.7 . .
N1 C8 C5 112.6(7) . .
N1 C8 H8A 109.1 . .
C5 C8 H8A 109.1 . .
N1 C8 H8B 109.1 . .
C5 C8 H8B 109.1 . .
H8A C8 H8B 107.8 . .
N1 C9 C19 111.2(8) . 2_644
N1 C9 H9A 109.4 . .
C19 C9 H9A 109.4 2_644 .
N1 C9 H9B 109.4 . .
C19 C9 H9B 109.4 2_644 .
H9A C9 H9B 108.0 . .
O3 C10 O4 121.4(5) . .
O3 C10 C11 119.2(5) . .
O4 C10 C11 119.4(5) . .
C12 C11 C16 119.9(5) . .
C12 C11 C10 120.6(5) . .
C16 C11 C10 119.4(5) . .
C11 C12 C13 119.5(5) . .
C11 C12 H12 120.2 . .
C13 C12 H12 120.2 . .
C14 C13 C12 121.5(5) . .
C14 C13 H13 119.2 . .
C12 C13 H13 119.2 . .
C15 C14 C13 118.2(5) . .
C15 C14 C17 121.2(6) . .
C13 C14 C17 120.6(5) . .
C14 C15 C16 121.2(5) . .
C14 C15 H15 119.4 . .
C16 C15 H15 119.4 . .
C11 C16 C15 119.4(5) . .
C11 C16 H16 120.3 . .
C15 C16 H16 120.3 . .
N2 C17 C14 112.3(5) . .
N2 C17 H17A 109.1 . .
C14 C17 H17A 109.1 . .
N2 C17 H17B 109.1 . .
C14 C17 H17B 109.1 . .
H17A C17 H17B 107.9 . .
N2 C18 C30 109.2(5) . 2_646
N2 C18 H18A 109.8 . .
C30 C18 H18A 109.8 2_646 .
N2 C18 H18B 109.8 . .
C30 C18 H18B 109.8 2_646 .
H18A C18 H18B 108.3 . .
C24 C19 C20 117.7(6) . .
C24 C19 C9 119.4(8) . 2_654
C20 C19 C9 122.9(8) . 2_654
C19 C20 C21 121.8(7) . .
C19 C20 H20 119.1 . .
C21 C20 H20 119.1 . .
C20 C21 C22 120.5(7) . .
C20 C21 H21 119.8 . .
C22 C21 H21 119.8 . .
C21 C22 C23 118.2(6) . .
C21 C22 C25 121.4(6) . .
C23 C22 C25 120.4(6) . .
C24 C23 C22 119.0(7) . .
C24 C23 H23 120.5 . .
C22 C23 H23 120.5 . .
C19 C24 C23 122.8(7) . .
C19 C24 H24 118.6 . .
C23 C24 H24 118.6 . .
O7 C25 O8 122.3(6) . .
O7 C25 C22 118.7(6) . .
O8 C25 C22 119.0(6) . .
O5 C26 O6 123.5(6) . .
O5 C26 C27 118.2(5) . .
O6 C26 C27 118.4(5) . .
C28 C27 C32 116.9(6) . .
C28 C27 C26 121.3(5) . .
C32 C27 C26 121.9(5) . .
C27 C28 C29 121.7(6) . .
C27 C28 H28 119.2 . .
C29 C28 H28 119.2 . .
C28 C29 C30 120.2(6) . .
C28 C29 H29 119.9 . .
C30 C29 H29 119.9 . .
C31 C30 C29 118.1(6) . .
C31 C30 C18 121.3(6) . 2_656
C29 C30 C18 120.6(6) . 2_656
C32 C31 C30 121.1(6) . .
C32 C31 H31 119.5 . .
C30 C31 H31 119.5 . .
C31 C32 C27 122.1(6) . .
C31 C32 H32 119.0 . .
C27 C32 H32 119.0 . .
N5 C33 N6 112.2(5) . .
N5 C33 H33 123.9 . .
N6 C33 H33 123.9 . .
C35 C34 N5 110.5(6) . .
C35 C34 H34 124.7 . .
N5 C34 H34 124.7 . .
C34 C35 N6 106.0(6) . .
C34 C35 H35 127.0 . .
N6 C35 H35 127.0 . .
C56 C36 C37 120.1(5) . .
C56 C36 N6 119.9(5) . .
C37 C36 N6 120.0(5) . .
C36 C37 C38 120.0(6) . .
C36 C37 H37 120.0 . .
C38 C37 H37 120.0 . .
C39 C38 C37 120.8(6) . .
C39 C38 H38 119.6 . .
C37 C38 H38 119.6 . .
C40 C39 C38 118.8(5) . .
C40 C39 N7 120.1(5) . .
C38 C39 N7 121.1(5) . .
C39 C40 C56 120.5(6) . .
C39 C40 H40 119.7 . .
C56 C40 H40 119.7 . .
C42 C41 N7 106.4(5) . .
C42 C41 H41 126.8 . .
N7 C41 H41 126.8 . .
C41 C42 N8 109.5(5) . .
C41 C42 H42 125.3 . .
N8 C42 H42 125.3 . .
N8 C43 N7 111.9(5) . .
N8 C43 H43 124.0 . .
N7 C43 H43 124.0 . .
N9 C44 N10 112.4(5) . .
N9 C44 H44 123.8 . .
N10 C44 H44 123.8 . .
C46 C45 N9 109.5(6) . .
C46 C45 H45 125.2 . .
N9 C45 H45 125.2 . .
C45 C46 N10 106.6(6) . .
C45 C46 H46 126.7 . .
N10 C46 H46 126.7 . .
C48 C47 C49 118.7(5) . .
C48 C47 N10 120.9(5) . .
C49 C47 N10 120.4(5) . .
C47 C48 C55 121.1(6) . 1_665
C47 C48 H48 119.4 . .
C55 C48 H48 119.4 1_665 .
C47 C49 C54 120.4(6) . 1_665
C47 C49 H49 119.8 . .
C54 C49 H49 119.8 1_665 .
C51 C50 N3 109.7(5) . .
C51 C50 H50 125.2 . .
N3 C50 H50 125.2 . .
C50 C51 N4 106.3(5) . .
C50 C51 H51 126.9 . .
N4 C51 H51 126.9 . .
N3 C52 N4 111.9(5) . .
N3 C52 H52 124.1 . .
N4 C52 H52 124.1 . .
C54 C53 C55 119.9(5) . .
C54 C53 N4 120.1(5) . .
C55 C53 N4 120.0(5) . .
C53 C54 C49 120.6(6) . 1_445
C53 C54 H54 119.7 . .
C49 C54 H54 119.7 1_445 .
C53 C55 C48 119.2(6) . 1_445
C53 C55 H55 120.4 . .
C48 C55 H55 120.4 1_445 .
C36 C56 C40 119.8(5) . .
C36 C56 H56 120.1 . .
C40 C56 H56 120.1 . .
O5 Cd1 N9 90.61(18) . .
O5 Cd1 N8 99.34(18) . .
N9 Cd1 N8 168.92(18) . .
O5 Cd1 O6 121.52(17) . 3_766
N9 Cd1 O6 83.21(17) . 3_766
N8 Cd1 O6 87.40(17) . 3_766
O5 Cd1 O7 139.04(17) . .
N9 Cd1 O7 86.64(17) . .
N8 Cd1 O7 88.98(17) . .
O6 Cd1 O7 98.73(16) 3_766 .
O5 Cd1 O8 86.12(16) . .
N9 Cd1 O8 92.72(16) . .
N8 Cd1 O8 92.81(16) . .
O6 Cd1 O8 151.98(16) 3_766 .
O7 Cd1 O8 53.28(15) . .
N3 Cd2 N5 171.38(17) . .
N3 Cd2 O2 92.39(16) . .
N5 Cd2 O2 90.25(16) . .
N3 Cd2 O4 88.57(16) . 3_656
N5 Cd2 O4 85.32(15) . 3_656
O2 Cd2 O4 152.66(15) . 3_656
N3 Cd2 O3 100.20(17) . .
N5 Cd2 O3 88.37(18) . .
O2 Cd2 O3 78.80(14) . .
O4 Cd2 O3 127.89(14) 3_656 .
N3 Cd2 O1 87.13(16) . .
N5 Cd2 O1 87.82(16) . .
O2 Cd2 O1 53.78(14) . .
O4 Cd2 O1 99.03(14) 3_656 .
O3 Cd2 O1 132.39(13) . .
N3 Cd2 O4 93.72(15) . .
N5 Cd2 O4 90.71(16) . .
O2 Cd2 O4 131.14(14) . .
O4 Cd2 O4 75.97(14) 3_656 .
O3 Cd2 O4 52.41(13) . .
O1 Cd2 O4 174.89(12) . .
N3 Cd2 C1 91.27(17) . .
N5 Cd2 C1 87.33(17) . .
O2 Cd2 C1 27.25(17) . .
O4 Cd2 C1 125.43(17) 3_656 .
O3 Cd2 C1 105.79(17) . .
O1 Cd2 C1 26.62(16) . .
O4 Cd2 C1 158.18(16) . .
C9 N1 C8 120.9(9) . .
C9 N1 H1 119.5 . .
C8 N1 H1 119.5 . .
C18 N2 C17 114.8(5) . .
C18 N2 H2 122.6 . .
C17 N2 H2 122.6 . .
C52 N3 C50 105.5(5) . .
C52 N3 Cd2 122.2(4) . .
C50 N3 Cd2 132.1(4) . .
C52 N4 C51 106.7(5) . .
C52 N4 C53 125.9(5) . .
C51 N4 C53 127.4(5) . .
C33 N5 C34 105.1(5) . .
C33 N5 Cd2 132.6(4) . .
C34 N5 Cd2 122.2(4) . .
C33 N6 C35 106.1(5) . .
C33 N6 C36 127.5(5) . .
C35 N6 C36 126.4(5) . .
C43 N7 C41 106.1(5) . .
C43 N7 C39 126.2(5) . .
C41 N7 C39 127.6(5) . .
C43 N8 C42 106.1(5) . .
C43 N8 Cd1 123.2(4) . .
C42 N8 Cd1 130.6(4) . .
C44 N9 C45 105.6(5) . .
C44 N9 Cd1 128.0(4) . .
C45 N9 Cd1 126.3(4) . .
C44 N10 C46 105.9(5) . .
C44 N10 C47 126.6(5) . .
C46 N10 C47 127.4(5) . .
C1 O1 Cd2 87.7(4) . .
C1 O2 Cd2 95.7(4) . .
C10 O3 Cd2 96.7(3) . .
C10 O4 Cd2 162.6(4) . 3_656
C10 O4 Cd2 89.0(3) . .
Cd2 O4 Cd2 104.03(14) 3_656 .
C26 O5 Cd1 110.1(4) . .
C26 O6 Cd1 158.6(4) . 3_766
C25 O7 Cd1 92.3(4) . .
C25 O8 Cd1 92.1(4) . .
H1W O9 H2W 114.6(2) . .
H6W O11 H5W 114.6(2) . .

loop_
_geom_bond_atom_site_label_1
_geom_bond_atom_site_label_2
_geom_bond_distance
_geom_bond_site_symmetry_2
C1 O1 1.236(7) .
C1 O2 1.268(8) .
C1 C2 1.503(8) .
C1 Cd2 2.756(6) .
C2 C7 1.362(8) .
C2 C3 1.396(10) .
C3 C4 1.381(11) .
C3 H3 0.9300 .
C4 C5 1.417(11) .
C4 H4 0.9300 .
C5 C6 1.357(10) .
C5 C8 1.509(10) .
C6 C7 1.386(8) .
C6 H6 0.9300 .
C7 H7 0.9300 .
C8 N1 1.4210(10) .
C8 H8A 0.9700 .
C8 H8B 0.9700 .
C9 N1 1.278(12) .
C9 C19 1.533(10) 2_644
C9 H9A 0.9700 .
C9 H9B 0.9700 .
C10 O3 1.243(6) .
C10 O4 1.255(6) .
C10 C11 1.508(7) .
C11 C12 1.374(7) .
C11 C16 1.383(8) .
C12 C13 1.383(8) .
C12 H12 0.9300 .
C13 C14 1.381(8) .
C13 H13 0.9300 .
C14 C15 1.371(8) .
C14 C17 1.509(8) .
C15 C16 1.392(8) .
C15 H15 0.9300 .
C16 H16 0.9300 .
C17 N2 1.420(7) .
C17 H17A 0.9700 .
C17 H17B 0.9700 .
C18 N2 1.412(7) .
C18 C30 1.520(8) 2_646
C18 H18A 0.9700 .
C18 H18B 0.9700 .
C19 C24 1.356(10) .
C19 C20 1.376(11) .
C19 C9 1.533(10) 2_654
C20 C21 1.381(10) .
C20 H20 0.9300 .
C21 C22 1.388(9) .
C21 H21 0.9300 .
C22 C23 1.402(9) .
C22 C25 1.500(8) .
C23 C24 1.393(9) .
C23 H23 0.9300 .
C24 H24 0.9300 .
C25 O7 1.253(8) .
C25 O8 1.253(8) .
C26 O5 1.241(7) .
C26 O6 1.255(7) .
C26 C27 1.504(8) .
C27 C28 1.368(8) .
C27 C32 1.378(8) .
C28 C29 1.383(9) .
C28 H28 0.9300 .
C29 C30 1.385(9) .
C29 H29 0.9300 .
C30 C31 1.362(9) .
C30 C18 1.520(8) 2_656
C31 C32 1.362(9) .
C31 H31 0.9300 .
C32 H32 0.9300 .
C33 N5 1.299(7) .
C33 N6 1.350(7) .
C33 H33 0.9300 .
C34 C35 1.344(9) .
C34 N5 1.362(8) .
C34 H34 0.9300 .
C35 N6 1.369(8) .
C35 H35 0.9300 .
C36 C56 1.361(8) .
C36 C37 1.360(8) .
C36 N6 1.435(6) .
C37 C38 1.373(8) .
C37 H37 0.9300 .
C38 C39 1.369(8) .
C38 H38 0.9300 .
C39 C40 1.366(8) .
C39 N7 1.436(7) .
C40 C56 1.383(8) .
C40 H40 0.9300 .
C41 C42 1.347(8) .
C41 N7 1.370(7) .
C41 H41 0.9300 .
C42 N8 1.359(8) .
C42 H42 0.9300 .
C43 N8 1.297(7) .
C43 N7 1.343(7) .
C43 H43 0.9300 .
C44 N9 1.313(7) .
C44 N10 1.340(7) .
C44 H44 0.9300 .
C45 C46 1.357(9) .
C45 N9 1.361(9) .
C45 H45 0.9300 .
C46 N10 1.375(8) .
C46 H46 0.9300 .
C47 C48 1.373(9) .
C47 C49 1.375(9) .
C47 N10 1.420(7) .
C48 C55 1.391(8) 1_665
C48 H48 0.9300 .
C49 C54 1.377(8) 1_665
C49 H49 0.9300 .
C50 C51 1.358(8) .
C50 N3 1.366(8) .
C50 H50 0.9300 .
C51 N4 1.365(7) .
C51 H51 0.9300 .
C52 N3 1.312(7) .
C52 N4 1.344(7) .
C52 H52 0.9300 .
C53 C54 1.368(8) .
C53 C55 1.371(8) .
C53 N4 1.432(7) .
C54 C49 1.377(8) 1_445
C54 H54 0.9300 .
C55 C48 1.391(8) 1_445
C55 H55 0.9300 .
C56 H56 0.9300 .
Cd1 O5 2.267(4) .
Cd1 N9 2.271(5) .
Cd1 N8 2.286(5) .
Cd1 O6 2.320(4) 3_766
Cd1 O7 2.445(5) .
Cd1 O8 2.449(4) .
Cd2 N3 2.281(4) .
Cd2 N5 2.283(4) .
Cd2 O2 2.324(4) .
Cd2 O4 2.324(4) 3_656
Cd2 O3 2.383(4) .
Cd2 O1 2.513(4) .
Cd2 O4 2.539(4) .
N1 H1 0.8600 .
N2 H2 0.8600 .
O4 Cd2 2.324(4) 3_656
O6 Cd1 2.320(4) 3_766
O9 H1W 0.8200(10) .
O9 H2W 0.8200(12) .
O11 H6W 0.8200(11) .
O11 H5W 0.8201(10) .
